data_7125223
loop_
_publ_author_name
'Lu, Danyang'
'Wan, Yimei'
'Kong, Lichun'
'Zhu, Gangguo'

_publ_section_title
;
 Copper-catalyzed cascade annulation between \a-bromocarbonyls and biaryl
 or (Z)-arylvinylacetylenes enabling a direct synthesis of
 dibenzocycloheptanes and related compounds.
;
_journal_issue 97
_journal_name_full 'Chemical communications (Cambridge, England)'
_journal_page_first 13971
_journal_page_last 13974
_journal_paper_doi 10.1039/c6cc07727g
_journal_volume 52
_journal_year 2016
_chemical_formula_sum 'C28 H26 O4'
_chemical_formula_weight 426.49
_space_group_IT_number 13
_space_group_name_Hall '-P 2yc'
_space_group_name_H-M_alt 'P 1 2/c 1'
_symmetry_cell_setting monoclinic
_symmetry_space_group_name_H-M 'P 1 2/c 1'
_atom_sites_solution_hydrogens geom
_atom_sites_solution_primary direct
_atom_sites_solution_secondary difmap
_audit_creation_method SHELXL-97
_audit_update_record
;
2016-08-09 deposited with the CCDC.
2016-11-15 downloaded from the CCDC.
;
_cell_angle_alpha 90.00
_cell_angle_beta 89.984(6)
_cell_angle_gamma 90.00
_cell_formula_units_Z 4
_cell_length_a 31.220(4)
_cell_length_b 10.5893(12)
_cell_length_c 13.5925(15)
_cell_measurement_reflns_used 82914
_cell_measurement_temperature 296(2)
_cell_measurement_theta_max 21.98
_cell_measurement_theta_min 2.33
_cell_volume 4493.7(9)
_computing_structure_refinement 'SHELXL-97 (Sheldrick, 1997)'
_computing_structure_solution 'SHELXS-97 (Sheldrick, 1990)'
_diffrn_ambient_temperature 296(2)
_diffrn_measured_fraction_theta_full 0.993
_diffrn_measured_fraction_theta_max 0.993
_diffrn_measurement_device_type 'Bruker APEX II area-detector diffractometer'
_diffrn_radiation_monochromator graphite
_diffrn_radiation_source 'fine-focus sealed tube'
_diffrn_radiation_type MoK\a
_diffrn_radiation_wavelength 0.71073
_diffrn_reflns_av_R_equivalents 0.0842
_diffrn_reflns_av_sigmaI/netI 0.0370
_diffrn_reflns_limit_h_max 37
_diffrn_reflns_limit_h_min -37
_diffrn_reflns_limit_k_max 12
_diffrn_reflns_limit_k_min -12
_diffrn_reflns_limit_l_max 16
_diffrn_reflns_limit_l_min -16
_diffrn_reflns_number 82914
_diffrn_reflns_theta_full 25.00
_diffrn_reflns_theta_max 25.00
_diffrn_reflns_theta_min 1.30
_exptl_absorpt_coefficient_mu 0.042
_exptl_crystal_density_diffrn 0.630
_exptl_crystal_density_method 'not measured'
_exptl_crystal_description block
_exptl_crystal_F_000 904
_platon_squeeze_details
;
;
_refine_diff_density_max 0.462
_refine_diff_density_min -0.605
_refine_diff_density_rms 0.116
_refine_ls_extinction_method none
_refine_ls_goodness_of_fit_ref 2.859
_refine_ls_hydrogen_treatment mixed
_refine_ls_matrix_type full
_refine_ls_number_parameters 289
_refine_ls_number_reflns 7873
_refine_ls_number_restraints 1
_refine_ls_restrained_S_all 2.859
_refine_ls_R_factor_all 0.1945
_refine_ls_R_factor_gt 0.1764
_refine_ls_shift/su_max 0.000
_refine_ls_shift/su_mean 0.000
_refine_ls_structure_factor_coef Fsqd
_refine_ls_weighting_details 'calc w=1/[\s^2^(Fo^2^)+(0.1000P)^2^+0.0000P] where P=(Fo^2^+2Fc^2^)/3'
_refine_ls_weighting_scheme calc
_refine_ls_wR_factor_gt 0.4273
_refine_ls_wR_factor_ref 0.4324
_reflns_number_gt 5809
_reflns_number_total 7873
_reflns_threshold_expression >2sigma(I)
_cod_data_source_file c6cc07727g2.cif
_cod_data_source_block a
_cod_depositor_comments
;
The following automatic conversions were performed:

data item '_symmetry_cell_setting' value 'Monoclinic' was changed to
'monoclinic' in accordance with the
/home/saulius/struct/COD-crude-data/automatic-downloads/DataCite-retrospective/RSC/depositions/lib/dictionaries/cif_core.dic
dictionary named 'cif_core.dic' version 2.4.2 last updated on
2011-04-26.

Automatic conversion script
Id: cif_fix_values 6909 2019-04-08 15:41:33Z antanas 
;
_cod_original_cell_volume 4493.6(9)
_cod_original_sg_symbol_H-M P2/c
_cod_database_code 7125223

loop_
_symmetry_equiv_pos_as_xyz
'x, y, z'
'-x, y, -z+1/2'
'-x, -y, -z'
'x, -y, z-1/2'

loop_
_atom_site_label
_atom_site_type_symbol
_atom_site_fract_x
_atom_site_fract_y
_atom_site_fract_z
_atom_site_U_iso_or_equiv
_atom_site_adp_type
_atom_site_occupancy
_atom_site_symmetry_multiplicity
_atom_site_calc_flag
_atom_site_refinement_flags
O1 O 0.40217(10) 0.0981(4) 0.2141(2) 0.0617(10) Uani 1 1 d .
C4 C 0.42105(15) 0.6011(4) 0.4829(3) 0.0447(10) Uani 1 1 d U
C22 C 0.36199(14) 0.2207(4) 0.3270(3) 0.0429(11) Uani 1 1 d .
O3 O 0.33365(11) 0.0400(3) 0.4067(3) 0.0604(10) Uani 1 1 d .
C16 C 0.32401(14) 0.5412(4) 0.2449(3) 0.0439(11) Uani 1 1 d .
C9 C 0.38591(13) 0.6545(4) 0.3314(3) 0.0383(10) Uani 1 1 d .
C11 C 0.34665(14) 0.6504(4) 0.2641(3) 0.0451(11) Uani 1 1 d .
C10 C 0.38433(14) 0.5958(4) 0.4244(3) 0.0448(10) Uani 1 1 d U
C20 C 0.34965(14) 0.3141(4) 0.2508(3) 0.0449(11) Uani 1 1 d .
H20A H 0.3505 0.2998 0.1833 0.054 Uiso 1 1 calc R
C19 C 0.33730(13) 0.4200(4) 0.2927(3) 0.0415(10) Uani 1 1 d .
O2 O 0.43595(12) 0.1536(4) 0.3504(3) 0.0777(12) Uani 1 1 d .
C15 C 0.28941(15) 0.5484(5) 0.1775(3) 0.0513(12) Uani 1 1 d .
H15A H 0.2739 0.4758 0.1631 0.062 Uiso 1 1 calc R
C3 C 0.42481(15) 0.5422(4) 0.5803(3) 0.0454(11) Uani 1 1 d .
H3A H 0.4020 0.4941 0.6035 0.055 Uiso 1 1 calc R
C23 C 0.40349(14) 0.1547(4) 0.3007(3) 0.0488(12) Uani 1 1 d .
C7 C 0.45722(18) 0.7287(5) 0.3606(4) 0.0620(14) Uani 1 1 d .
H7A H 0.4810 0.7743 0.3399 0.074 Uiso 1 1 calc R
C8 C 0.42341(15) 0.7215(5) 0.3012(4) 0.0548(12) Uani 1 1 d .
H8A H 0.4242 0.7603 0.2399 0.066 Uiso 1 1 calc R
C6 C 0.45831(15) 0.6694(5) 0.4542(3) 0.0519(12) Uani 1 1 d .
C12 C 0.33536(16) 0.7669(4) 0.2168(3) 0.0521(12) Uani 1 1 d .
H12A H 0.3515 0.8391 0.2289 0.063 Uiso 1 1 calc R
O4 O 0.29406(12) 0.1191(4) 0.2865(3) 0.0802(12) Uani 1 1 d .
C2 C 0.45900(16) 0.5544(5) 0.6362(4) 0.0614(14) Uani 1 1 d .
H2A H 0.4593 0.5158 0.6977 0.074 Uiso 1 1 calc R
C17 C 0.34506(14) 0.5326(4) 0.4584(3) 0.0489(11) Uani 1 1 d .
H17A H 0.3211 0.5898 0.4501 0.059 Uiso 1 1 calc R
H17B H 0.3478 0.5147 0.5281 0.059 Uiso 1 1 calc R
C21 C 0.36484(15) 0.2984(4) 0.4209(3) 0.0460(11) Uani 1 1 d .
H21A H 0.3556 0.2493 0.4772 0.055 Uiso 1 1 calc R
H21B H 0.3940 0.3271 0.4320 0.055 Uiso 1 1 calc R
C18 C 0.33531(14) 0.4088(4) 0.4038(3) 0.0470(11) Uani 1 1 d .
H18A H 0.3062 0.3824 0.4217 0.056 Uiso 1 1 calc R
C13 C 0.30096(16) 0.7730(5) 0.1537(4) 0.0585(13) Uani 1 1 d .
H13A H 0.2929 0.8493 0.1254 0.070 Uiso 1 1 calc R
C26 C 0.32716(16) 0.1187(5) 0.3357(3) 0.0537(13) Uani 1 1 d .
C14 C 0.27832(16) 0.6612(5) 0.1328(3) 0.0568(13) Uani 1 1 d .
H14A H 0.2556 0.6632 0.0885 0.068 Uiso 1 1 calc R
C5 C 0.49347(19) 0.6792(5) 0.5145(4) 0.0730(16) Uani 1 1 d .
H5A H 0.5173 0.7248 0.4938 0.088 Uiso 1 1 calc R
C24 C 0.44304(18) 0.0460(5) 0.1743(4) 0.0688(15) Uani 1 1 d .
H24A H 0.4648 0.1113 0.1726 0.083 Uiso 1 1 calc R
H24B H 0.4532 -0.0223 0.2157 0.083 Uiso 1 1 calc R
C27 C 0.29921(18) -0.0486(5) 0.4309(4) 0.0691(15) Uani 1 1 d .
H27A H 0.2931 -0.1040 0.3758 0.083 Uiso 1 1 calc R
H27B H 0.2732 -0.0040 0.4489 0.083 Uiso 1 1 calc R
C1 C 0.4936(2) 0.6209(5) 0.6072(4) 0.0683(15) Uani 1 1 d .
H1A H 0.5173 0.6281 0.6482 0.082 Uiso 1 1 calc R
C28 C 0.3175(2) -0.1259(6) 0.5214(5) 0.097(2) Uani 1 1 d .
H28A H 0.2968 -0.1877 0.5418 0.146 Uiso 1 1 calc R
H28B H 0.3233 -0.0692 0.5750 0.146 Uiso 1 1 calc R
H28C H 0.3435 -0.1676 0.5024 0.146 Uiso 1 1 calc R
C25 C 0.4344(3) -0.0007(9) 0.0740(5) 0.110(3) Uani 1 1 d .
H25A H 0.4604 -0.0334 0.0460 0.165 Uiso 1 1 calc R
H25B H 0.4239 0.0673 0.0340 0.165 Uiso 1 1 calc R
H25C H 0.4133 -0.0665 0.0768 0.165 Uiso 1 1 calc R

loop_
_atom_site_aniso_label
_atom_site_aniso_U_11
_atom_site_aniso_U_22
_atom_site_aniso_U_33
_atom_site_aniso_U_23
_atom_site_aniso_U_13
_atom_site_aniso_U_12
O1 0.052(2) 0.085(2) 0.0481(18) -0.0102(18) -0.0020(15) 0.0088(18)
C4 0.051(2) 0.029(2) 0.054(2) -0.0089(19) 0.0066(16) 0.0000(19)
C22 0.046(3) 0.043(2) 0.040(2) -0.0051(18) 0.0019(19) -0.0160(19)
O3 0.072(2) 0.0473(19) 0.062(2) 0.0085(16) -0.0025(17) -0.0180(16)
C16 0.044(3) 0.049(3) 0.039(2) 0.0011(19) -0.0004(18) -0.005(2)
C9 0.032(2) 0.045(2) 0.038(2) -0.0129(18) 0.0036(17) 0.0036(18)
C11 0.050(3) 0.038(2) 0.047(2) -0.0084(19) -0.002(2) -0.001(2)
C10 0.051(2) 0.044(2) 0.039(2) -0.0094(19) 0.0106(15) 0.002(2)
C20 0.057(3) 0.042(2) 0.035(2) -0.0033(18) -0.0030(19) -0.006(2)
C19 0.036(2) 0.041(2) 0.048(2) 0.0120(19) 0.0003(18) -0.0004(19)
O2 0.064(2) 0.091(3) 0.078(2) -0.019(2) -0.012(2) 0.018(2)
C15 0.050(3) 0.057(3) 0.047(2) 0.004(2) 0.003(2) 0.002(2)
C3 0.051(3) 0.039(2) 0.046(2) -0.0043(19) -0.001(2) -0.003(2)
C23 0.029(2) 0.059(3) 0.059(3) -0.002(2) 0.011(2) -0.018(2)
C7 0.071(4) 0.059(3) 0.056(3) -0.004(2) 0.015(3) -0.026(3)
C8 0.047(3) 0.058(3) 0.059(3) 0.012(2) 0.009(2) -0.009(2)
C6 0.046(3) 0.054(3) 0.056(3) 0.000(2) 0.006(2) -0.013(2)
C12 0.058(3) 0.044(3) 0.054(3) -0.002(2) 0.002(2) 0.015(2)
O4 0.052(2) 0.100(3) 0.089(3) 0.018(2) -0.014(2) -0.030(2)
C2 0.058(3) 0.067(3) 0.059(3) 0.001(2) -0.007(2) -0.013(3)
C17 0.045(3) 0.063(3) 0.038(2) -0.005(2) -0.0034(19) -0.006(2)
C21 0.050(3) 0.050(3) 0.038(2) -0.0047(19) -0.0011(19) -0.009(2)
C18 0.043(3) 0.058(3) 0.040(2) -0.006(2) 0.0004(18) -0.010(2)
C13 0.052(3) 0.059(3) 0.064(3) 0.003(2) 0.010(2) 0.007(2)
C26 0.062(3) 0.059(3) 0.041(2) -0.015(2) 0.010(2) -0.018(2)
C14 0.054(3) 0.072(3) 0.044(2) 0.010(2) 0.000(2) 0.010(3)
C5 0.065(4) 0.076(4) 0.079(4) 0.000(3) 0.008(3) -0.021(3)
C24 0.065(3) 0.055(3) 0.087(4) -0.007(3) 0.017(3) 0.010(3)
C27 0.063(3) 0.067(3) 0.077(4) -0.009(3) 0.008(3) -0.030(3)
C1 0.082(4) 0.061(3) 0.061(3) -0.004(3) -0.016(3) -0.007(3)
C28 0.118(6) 0.065(4) 0.110(5) 0.009(4) 0.039(4) -0.022(4)
C25 0.118(6) 0.135(6) 0.077(4) -0.013(4) -0.010(4) 0.066(5)

loop_
_atom_type_symbol
_atom_type_description
_atom_type_scat_dispersion_real
_atom_type_scat_dispersion_imag
_atom_type_scat_source
C C 0.0033 0.0016 'International Tables Vol C Tables 4.2.6.8 and 6.1.1.4'
H H 0.0000 0.0000 'International Tables Vol C Tables 4.2.6.8 and 6.1.1.4'
O O 0.0106 0.0060 'International Tables Vol C Tables 4.2.6.8 and 6.1.1.4'

loop_
_geom_angle_atom_site_label_1
_geom_angle_atom_site_label_2
_geom_angle_atom_site_label_3
_geom_angle
C23 O1 C24 117.6(4)
C10 C4 C6 122.4(4)
C10 C4 C3 124.2(4)
C6 C4 C3 113.4(4)
C20 C22 C21 103.9(3)
C20 C22 C23 111.4(3)
C21 C22 C23 113.4(4)
C20 C22 C26 109.8(4)
C21 C22 C26 110.9(3)
C23 C22 C26 107.4(4)
C26 O3 C27 117.8(4)
C11 C16 C15 117.9(4)
C11 C16 C19 119.6(4)
C15 C16 C19 122.5(4)
C10 C9 C8 120.3(4)
C10 C9 C11 119.7(4)
C8 C9 C11 120.0(4)
C16 C11 C12 120.6(4)
C16 C11 C9 123.2(4)
C12 C11 C9 116.1(4)
C4 C10 C9 117.6(4)
C4 C10 C17 121.6(4)
C9 C10 C17 120.8(4)
C19 C20 C22 110.0(4)
C19 C20 H20A 125.0
C22 C20 H20A 125.0
C20 C19 C16 128.6(4)
C20 C19 C18 112.1(4)
C16 C19 C18 119.2(4)
C14 C15 C16 121.3(5)
C14 C15 H15A 119.3
C16 C15 H15A 119.3
C2 C3 C4 122.9(4)
C2 C3 H3A 118.5
C4 C3 H3A 118.5
O2 C23 O1 121.0(4)
O2 C23 C22 125.8(4)
O1 C23 C22 113.1(4)
C8 C7 C6 122.5(4)
C8 C7 H7A 118.7
C6 C7 H7A 118.7
C7 C8 C9 120.3(4)
C7 C8 H8A 119.9
C9 C8 H8A 119.9
C5 C6 C4 121.9(4)
C5 C6 C7 121.4(4)
C4 C6 C7 116.7(4)
C13 C12 C11 120.8(5)
C13 C12 H12A 119.6
C11 C12 H12A 119.6
C3 C2 C1 122.2(5)
C3 C2 H2A 118.9
C1 C2 H2A 118.9
C10 C17 C18 113.6(4)
C10 C17 H17A 108.8
C18 C17 H17A 108.8
C10 C17 H17B 108.8
C18 C17 H17B 108.8
H17A C17 H17B 107.7
C18 C21 C22 104.8(3)
C18 C21 H21A 110.8
C22 C21 H21A 110.8
C18 C21 H21B 110.8
C22 C21 H21B 110.8
H21A C21 H21B 108.9
C21 C18 C19 100.9(3)
C21 C18 C17 117.8(4)
C19 C18 C17 114.0(4)
C21 C18 H18A 107.9
C19 C18 H18A 107.9
C17 C18 H18A 107.9
C12 C13 C14 118.5(5)
C12 C13 H13A 120.7
C14 C13 H13A 120.7
O4 C26 O3 122.7(4)
O4 C26 C22 123.3(5)
O3 C26 C22 113.6(4)
C15 C14 C13 120.8(5)
C15 C14 H14A 119.6
C13 C14 H14A 119.6
C6 C5 C1 120.3(5)
C6 C5 H5A 119.8
C1 C5 H5A 119.8
C25 C24 O1 107.6(5)
C25 C24 H24A 110.2
O1 C24 H24A 110.2
C25 C24 H24B 110.2
O1 C24 H24B 110.2
H24A C24 H24B 108.5
O3 C27 C28 103.9(4)
O3 C27 H27A 111.0
C28 C27 H27A 111.0
O3 C27 H27B 111.0
C28 C27 H27B 111.0
H27A C27 H27B 109.0
C2 C1 C5 119.3(5)
C2 C1 H1A 120.3
C5 C1 H1A 120.3
C27 C28 H28A 109.5
C27 C28 H28B 109.5
H28A C28 H28B 109.5
C27 C28 H28C 109.5
H28A C28 H28C 109.5
H28B C28 H28C 109.5
C24 C25 H25A 109.5
C24 C25 H25B 109.5
H25A C25 H25B 109.5
C24 C25 H25C 109.5
H25A C25 H25C 109.5
H25B C25 H25C 109.5

loop_
_geom_bond_atom_site_label_1
_geom_bond_atom_site_label_2
_geom_bond_distance
O1 C23 1.322(5)
O1 C24 1.491(6)
C4 C10 1.396(6)
C4 C6 1.424(6)
C4 C3 1.469(6)
C22 C20 1.483(6)
C22 C21 1.521(6)
C22 C23 1.515(6)
C22 C26 1.538(6)
O3 C26 1.291(6)
O3 C27 1.464(6)
C16 C11 1.380(6)
C16 C15 1.419(6)
C16 C19 1.497(6)
C9 C10 1.410(6)
C9 C8 1.429(6)
C9 C11 1.530(6)
C11 C12 1.436(6)
C10 C17 1.471(6)
C20 C19 1.316(6)
C20 H20A 0.9300
C19 C18 1.517(6)
O2 C23 1.218(6)
C15 C14 1.384(7)
C15 H15A 0.9300
C3 C2 1.317(6)
C3 H3A 0.9300
C7 C8 1.331(7)
C7 C6 1.420(7)
C7 H7A 0.9300
C8 H8A 0.9300
C6 C5 1.374(7)
C12 C13 1.376(7)
C12 H12A 0.9300
O4 C26 1.231(6)
C2 C1 1.349(7)
C2 H2A 0.9300
C17 C18 1.537(6)
C17 H17A 0.9700
C17 H17B 0.9700
C21 C18 1.507(7)
C21 H21A 0.9700
C21 H21B 0.9700
C18 H18A 0.9800
C13 C14 1.408(7)
C13 H13A 0.9300
C14 H14A 0.9300
C5 C1 1.403(8)
C5 H5A 0.9300
C24 C25 1.475(9)
C24 H24A 0.9700
C24 H24B 0.9700
C27 C28 1.585(9)
C27 H27A 0.9700
C27 H27B 0.9700
C1 H1A 0.9300
C28 H28A 0.9600
C28 H28B 0.9600
C28 H28C 0.9600
C25 H25A 0.9600
C25 H25B 0.9600
C25 H25C 0.9600

loop_
_geom_torsion_atom_site_label_1
_geom_torsion_atom_site_label_2
_geom_torsion_atom_site_label_3
_geom_torsion_atom_site_label_4
_geom_torsion
C15 C16 C11 C12 -0.2(6)
C19 C16 C11 C12 178.0(4)
C15 C16 C11 C9 -177.0(4)
C19 C16 C11 C9 1.1(6)
C10 C9 C11 C16 -47.7(6)
C8 C9 C11 C16 134.5(5)
C10 C9 C11 C12 135.4(4)
C8 C9 C11 C12 -42.5(6)
C6 C4 C10 C9 3.8(6)
C3 C4 C10 C9 -178.5(4)
C6 C4 C10 C17 -175.4(4)
C3 C4 C10 C17 2.2(6)
C8 C9 C10 C4 -2.7(6)
C11 C9 C10 C4 179.5(4)
C8 C9 C10 C17 176.6(4)
C11 C9 C10 C17 -1.3(6)
C21 C22 C20 C19 -12.8(5)
C23 C22 C20 C19 -135.2(4)
C26 C22 C20 C19 106.0(4)
C22 C20 C19 C16 177.0(4)
C22 C20 C19 C18 -5.7(5)
C11 C16 C19 C20 -119.8(5)
C15 C16 C19 C20 58.3(7)
C11 C16 C19 C18 63.1(5)
C15 C16 C19 C18 -118.8(5)
C11 C16 C15 C14 -0.6(6)
C19 C16 C15 C14 -178.6(4)
C10 C4 C3 C2 -176.2(5)
C6 C4 C3 C2 1.6(6)
C24 O1 C23 O2 -7.0(7)
C24 O1 C23 C22 171.4(4)
C20 C22 C23 O2 121.7(5)
C21 C22 C23 O2 4.9(7)
C26 C22 C23 O2 -118.1(5)
C20 C22 C23 O1 -56.6(5)
C21 C22 C23 O1 -173.4(4)
C26 C22 C23 O1 63.6(5)
C6 C7 C8 C9 1.3(8)
C10 C9 C8 C7 0.2(7)
C11 C9 C8 C7 178.0(4)
C10 C4 C6 C5 176.7(5)
C3 C4 C6 C5 -1.1(7)
C10 C4 C6 C7 -2.4(7)
C3 C4 C6 C7 179.7(4)
C8 C7 C6 C5 -179.4(5)
C8 C7 C6 C4 -0.2(7)
C16 C11 C12 C13 2.0(7)
C9 C11 C12 C13 179.1(4)
C4 C3 C2 C1 -1.0(8)
C4 C10 C17 C18 -109.7(5)
C9 C10 C17 C18 71.1(5)
C20 C22 C21 C18 25.8(4)
C23 C22 C21 C18 146.9(4)
C26 C22 C21 C18 -92.1(4)
C22 C21 C18 C19 -27.9(4)
C22 C21 C18 C17 -152.6(4)
C20 C19 C18 C21 21.7(5)
C16 C19 C18 C21 -160.8(4)
C20 C19 C18 C17 148.9(4)
C16 C19 C18 C17 -33.5(5)
C10 C17 C18 C21 68.6(5)
C10 C17 C18 C19 -49.3(5)
C11 C12 C13 C14 -3.0(7)
C27 O3 C26 O4 -2.2(7)
C27 O3 C26 C22 170.8(4)
C20 C22 C26 O4 -1.2(6)
C21 C22 C26 O4 113.1(5)
C23 C22 C26 O4 -122.4(5)
C20 C22 C26 O3 -174.1(4)
C21 C22 C26 O3 -59.8(5)
C23 C22 C26 O3 64.6(5)
C16 C15 C14 C13 -0.5(7)
C12 C13 C14 C15 2.3(7)
C4 C6 C5 C1 0.2(8)
C7 C6 C5 C1 179.3(5)
C23 O1 C24 C25 -174.6(5)
C26 O3 C27 C28 -178.4(4)
C3 C2 C1 C5 -0.1(8)
C6 C5 C1 C2 0.5(8)

loop_
_platon_squeeze_void_nr
_platon_squeeze_void_average_x
_platon_squeeze_void_average_y
_platon_squeeze_void_average_z
_platon_squeeze_void_volume
_platon_squeeze_void_count_electrons
_platon_squeeze_void_content
1 0.000 -0.025 -0.007 2352 638 ' '
